data_4512559
loop_
_publ_author_name
'Prasad, Karothu Durga'
'Cherukuvada, Suryanarayan'
'Ganduri, Ramesh'
'Stephen, L. Devaraj'
'Perumalla, Sravankumar'
'Guru Row, Tayur N.'

_publ_section_title
;
 Differential Cocrystallization Behavior of Isomeric Pyridine Carboxamides
 toward Antitubercular Drug Pyrazinoic Acid
;
_journal_issue 2
_journal_name_full 'Crystal Growth &amp; Design'
_journal_page_first 858
_journal_paper_doi 10.1021/cg501642m
_journal_volume 15
_journal_year 2015
_chemical_formula_sum 'C9 H11 N5 O4'
_chemical_formula_weight 253.23
_chemical_name_systematic
;
 ?
;
_space_group_IT_number 14
_symmetry_cell_setting monoclinic
_symmetry_space_group_name_Hall '-P 2ybc'
_symmetry_space_group_name_H-M 'P 1 21/c 1'
_atom_sites_solution_hydrogens geom
_atom_sites_solution_primary direct
_atom_sites_solution_secondary difmap
_audit_creation_method SHELXL-97
_cell_angle_alpha 90.00
_cell_angle_beta 91.938(14)
_cell_angle_gamma 90.00
_cell_formula_units_Z 4
_cell_length_a 5.2384(9)
_cell_length_b 28.141(5)
_cell_length_c 7.8234(13)
_cell_measurement_temperature 298(2)
_cell_volume 1152.6(3)
_computing_structure_refinement 'SHELXL-97 (Sheldrick, 1997)'
_diffrn_ambient_temperature 298(2)
_diffrn_measured_fraction_theta_full 1.000
_diffrn_measured_fraction_theta_max 1.000
_diffrn_radiation_monochromator graphite
_diffrn_radiation_source 'fine-focus sealed tube'
_diffrn_radiation_type MoK\a
_diffrn_radiation_wavelength 0.71073
_diffrn_reflns_av_R_equivalents 0.0512
_diffrn_reflns_av_sigmaI/netI 0.0385
_diffrn_reflns_limit_h_max 6
_diffrn_reflns_limit_h_min -6
_diffrn_reflns_limit_k_max 34
_diffrn_reflns_limit_k_min -34
_diffrn_reflns_limit_l_max 9
_diffrn_reflns_limit_l_min -9
_diffrn_reflns_number 9854
_diffrn_reflns_theta_full 26.00
_diffrn_reflns_theta_max 26.00
_diffrn_reflns_theta_min 2.70
_exptl_absorpt_coefficient_mu 0.117
_exptl_absorpt_correction_T_max 0.9769
_exptl_absorpt_correction_T_min 0.9656
_exptl_absorpt_correction_type multi-scan
_exptl_crystal_colour colorless
_exptl_crystal_density_diffrn 1.459
_exptl_crystal_density_method 'not measured'
_exptl_crystal_description Plate
_exptl_crystal_F_000 528
_exptl_crystal_size_max 0.30
_exptl_crystal_size_mid 0.20
_exptl_crystal_size_min 0.20
_refine_diff_density_max 0.202
_refine_diff_density_min -0.177
_refine_diff_density_rms 0.047
_refine_ls_extinction_expression Fc^*^=kFc[1+0.001xFc^2^\l^3^/sin(2\q)]^-1/4^
_refine_ls_extinction_method SHELXL
_refine_ls_goodness_of_fit_ref 1.076
_refine_ls_hydrogen_treatment mixed
_refine_ls_matrix_type full
_refine_ls_number_parameters 208
_refine_ls_number_reflns 2272
_refine_ls_number_restraints 0
_refine_ls_restrained_S_all 1.076
_refine_ls_R_factor_all 0.0667
_refine_ls_R_factor_gt 0.0519
_refine_ls_shift/su_max 0.000
_refine_ls_shift/su_mean 0.000
_refine_ls_structure_factor_coef Fsqd
_refine_ls_weighting_details 'calc w=1/[\s^2^(Fo^2^)+(0.0737P)^2^+0.2331P] where P=(Fo^2^+2Fc^2^)/3'
_refine_ls_weighting_scheme calc
_refine_ls_wR_factor_gt 0.1403
_refine_ls_wR_factor_ref 0.1547
_reflns_number_gt 1716
_reflns_number_total 2272
_reflns_threshold_expression >2sigma(I)
_cod_data_source_file POA_CYT_Hydrate.cif
_cod_data_source_block POA_CYT_Hydrate
_cod_depositor_comments
;
The following automatic conversions were performed:

'_symmetry_cell_setting' value 'Monoclinic' changed to 'monoclinic'
according to
/home/saulius/struct/COD-crude-data--automatic-downloads/rss-feeds/ACS/lib/dictionaries/cif_core.dic
dictionary named 'cif_core.dic' version 2.4.2 from 2011-04-26.

Automatic conversion script
Id: cif_fix_values 2935 2014-11-11 08:27:57Z andrius 

 Adding full bibliography for 4512557--4512561.cif.
;
_cod_original_sg_symbol_H-M 'P 21/c'
_cod_database_code 4512559

loop_
_symmetry_equiv_pos_as_xyz
'x, y, z'
'-x, y+1/2, -z+1/2'
'-x, -y, -z'
'x, -y-1/2, z-1/2'

loop_
_atom_site_label
_atom_site_type_symbol
_atom_site_fract_x
_atom_site_fract_y
_atom_site_fract_z
_atom_site_U_iso_or_equiv
_atom_site_adp_type
_atom_site_occupancy
_atom_site_symmetry_multiplicity
_atom_site_calc_flag
C1 C -0.1123(4) 0.61845(8) 0.4111(3) 0.0466(5) Uani 1 1 d
C2 C -0.3296(4) 0.59881(7) 0.2997(3) 0.0443(5) Uani 1 1 d
C3 C -0.6668(4) 0.61217(9) 0.1144(3) 0.0546(6) Uani 1 1 d
H3 H -0.764(6) 0.6359(10) 0.050(4) 0.080(9) Uiso 1 1 d
C4 C -0.7150(5) 0.56394(9) 0.1067(3) 0.0580(6) Uani 1 1 d
H4A H -0.863(5) 0.5525(9) 0.037(3) 0.064(7) Uiso 1 1 d
C5 C -0.3807(5) 0.55050(9) 0.2915(3) 0.0569(6) Uani 1 1 d
H5A H -0.272(6) 0.5267(10) 0.357(4) 0.082(9) Uiso 1 1 d
C6 C 0.4721(4) 0.67073(7) 0.6939(3) 0.0420(5) Uani 1 1 d
C7 C 0.3356(4) 0.75023(8) 0.6128(3) 0.0436(5) Uani 1 1 d
C8 C 0.7104(4) 0.73771(8) 0.7905(3) 0.0459(5) Uani 1 1 d
H8 H 0.853(4) 0.7533(8) 0.857(3) 0.057(6) Uiso 1 1 d
C9 C 0.6838(4) 0.69053(8) 0.7884(3) 0.0462(5) Uani 1 1 d
H9 H 0.799(5) 0.6704(8) 0.842(3) 0.054(7) Uiso 1 1 d
N1 N -0.4745(3) 0.62994(6) 0.2102(2) 0.0480(5) Uani 1 1 d
N2 N -0.5735(4) 0.53265(7) 0.1952(3) 0.0610(6) Uani 1 1 d
N3 N 0.4254(4) 0.62495(7) 0.6852(3) 0.0515(5) Uani 1 1 d
H3A H 0.550(5) 0.6043(10) 0.741(4) 0.068(8) Uiso 1 1 d
H3B H 0.291(6) 0.6136(10) 0.612(4) 0.074(8) Uiso 1 1 d
N4 N 0.3126(3) 0.70128(6) 0.6093(2) 0.0419(4) Uani 1 1 d
H4 H 0.179(5) 0.6885(9) 0.538(4) 0.068(8) Uiso 1 1 d
N5 N 0.5413(3) 0.76718(7) 0.7074(2) 0.0450(5) Uani 1 1 d
H5 H 0.560(4) 0.8019(9) 0.713(3) 0.056(7) Uiso 1 1 d
O1 O -0.0771(3) 0.66223(6) 0.4102(2) 0.0562(5) Uani 1 1 d
O2 O 0.0136(3) 0.58817(6) 0.4977(2) 0.0621(5) Uani 1 1 d
O3 O 0.1847(3) 0.77594(5) 0.5353(2) 0.0562(5) Uani 1 1 d
O4 O 0.8016(4) 0.55929(7) 0.8082(3) 0.0684(6) Uani 1 1 d
H4B H 0.892(7) 0.5619(13) 0.704(5) 0.118(14) Uiso 1 1 d
H4C H 0.723(6) 0.5287(13) 0.810(4) 0.097(11) Uiso 1 1 d

loop_
_atom_site_aniso_label
_atom_site_aniso_U_11
_atom_site_aniso_U_22
_atom_site_aniso_U_33
_atom_site_aniso_U_23
_atom_site_aniso_U_13
_atom_site_aniso_U_12
C1 0.0431(11) 0.0492(13) 0.0467(12) -0.0026(9) -0.0067(9) -0.0019(9)
C2 0.0434(11) 0.0445(11) 0.0447(12) -0.0020(9) -0.0039(9) -0.0029(9)
C3 0.0520(14) 0.0622(15) 0.0485(13) 0.0005(11) -0.0136(10) -0.0051(11)
C4 0.0560(14) 0.0613(15) 0.0556(14) -0.0052(11) -0.0140(11) -0.0121(11)
C5 0.0577(14) 0.0492(13) 0.0626(15) -0.0020(11) -0.0157(11) -0.0044(11)
C6 0.0391(11) 0.0492(12) 0.0373(11) -0.0001(8) -0.0031(8) 0.0005(8)
C7 0.0358(10) 0.0514(12) 0.0430(11) -0.0014(9) -0.0057(8) -0.0014(9)
C8 0.0364(11) 0.0594(13) 0.0412(11) -0.0037(9) -0.0066(8) -0.0020(9)
C9 0.0390(11) 0.0533(13) 0.0455(12) 0.0001(9) -0.0112(9) 0.0040(9)
N1 0.0461(10) 0.0491(11) 0.0482(11) 0.0007(8) -0.0089(8) -0.0031(8)
N2 0.0633(13) 0.0527(12) 0.0660(14) -0.0059(10) -0.0137(10) -0.0102(10)
N3 0.0501(11) 0.0461(11) 0.0573(12) 0.0021(9) -0.0132(9) -0.0010(9)
N4 0.0366(9) 0.0448(10) 0.0436(10) -0.0003(7) -0.0109(7) -0.0019(7)
N5 0.0404(10) 0.0488(11) 0.0450(10) -0.0023(8) -0.0093(7) -0.0027(7)
O1 0.0562(10) 0.0462(9) 0.0648(11) -0.0019(7) -0.0171(8) -0.0080(7)
O2 0.0573(10) 0.0546(10) 0.0728(12) 0.0062(8) -0.0221(8) -0.0040(7)
O3 0.0486(9) 0.0527(9) 0.0659(10) 0.0020(7) -0.0203(8) 0.0035(7)
O4 0.0715(12) 0.0547(11) 0.0775(14) 0.0083(9) -0.0188(10) -0.0076(9)

loop_
_atom_type_symbol
_atom_type_description
_atom_type_scat_dispersion_real
_atom_type_scat_dispersion_imag
_atom_type_scat_source
C C 0.0033 0.0016 'International Tables Vol C Tables 4.2.6.8 and 6.1.1.4'
H H 0.0000 0.0000 'International Tables Vol C Tables 4.2.6.8 and 6.1.1.4'
N N 0.0061 0.0033 'International Tables Vol C Tables 4.2.6.8 and 6.1.1.4'
O O 0.0106 0.0060 'International Tables Vol C Tables 4.2.6.8 and 6.1.1.4'

loop_
_geom_angle_atom_site_label_1
_geom_angle_atom_site_label_2
_geom_angle_atom_site_label_3
_geom_angle
O1 C1 O2 126.6(2)
O1 C1 C2 117.76(19)
O2 C1 C2 115.60(19)
N1 C2 C5 120.8(2)
N1 C2 C1 117.59(18)
C5 C2 C1 121.6(2)
N1 C3 C4 121.8(2)
N2 C4 C3 122.0(2)
N2 C5 C2 122.3(2)
N3 C6 N4 119.10(19)
N3 C6 C9 123.4(2)
N4 C6 C9 117.48(19)
O3 C7 N5 123.1(2)
O3 C7 N4 121.82(18)
N5 C7 N4 115.04(18)
C9 C8 N5 122.2(2)
C8 C9 C6 118.3(2)
C3 N1 C2 116.9(2)
C4 N2 C5 116.2(2)
C6 N4 C7 124.76(17)
C8 N5 C7 122.13(19)

loop_
_geom_bond_atom_site_label_1
_geom_bond_atom_site_label_2
_geom_bond_distance
C1 O1 1.246(3)
C1 O2 1.261(3)
C1 C2 1.515(3)
C2 N1 1.341(3)
C2 C5 1.387(3)
C3 N1 1.333(3)
C3 C4 1.381(3)
C4 N2 1.330(3)
C5 N2 1.337(3)
C6 N3 1.313(3)
C6 N4 1.356(3)
C6 C9 1.425(3)
C7 O3 1.218(2)
C7 N5 1.372(3)
C7 N4 1.383(3)
C8 C9 1.335(3)
C8 N5 1.362(3)

loop_
_geom_torsion_atom_site_label_1
_geom_torsion_atom_site_label_2
_geom_torsion_atom_site_label_3
_geom_torsion_atom_site_label_4
_geom_torsion
O1 C1 C2 N1 -1.6(3)
O2 C1 C2 N1 177.6(2)
O1 C1 C2 C5 179.3(2)
O2 C1 C2 C5 -1.5(3)
N1 C3 C4 N2 0.4(4)
N1 C2 C5 N2 0.2(4)
C1 C2 C5 N2 179.3(2)
N5 C8 C9 C6 0.7(3)
N3 C6 C9 C8 -178.9(2)
N4 C6 C9 C8 1.1(3)
C4 C3 N1 C2 -0.2(3)
C5 C2 N1 C3 -0.1(3)
C1 C2 N1 C3 -179.23(19)
C3 C4 N2 C5 -0.3(4)
C2 C5 N2 C4 0.0(4)
N3 C6 N4 C7 177.69(19)
C9 C6 N4 C7 -2.3(3)
O3 C7 N4 C6 -179.3(2)
N5 C7 N4 C6 1.6(3)
C9 C8 N5 C7 -1.5(3)
O3 C7 N5 C8 -178.8(2)
N4 C7 N5 C8 0.3(3)
